data_7039091
loop_
_publ_author_name
'Weber, Michael D.'
'Garino, Claudio'
'Volpi, Giorgio'
'Casamassa, Enrico'
'Milanesio, Marco'
'Barolo, Claudia'
'Costa, Rub\'en D'

_publ_section_title
;
 Origin of a counterintuitive yellow light-emitting electrochemical cell
 based on a blue-emitting heteroleptic copper(i) complex.
;
_journal_issue 21
_journal_name_full 'Dalton transactions (Cambridge, England : 2003)'
_journal_page_first 8984
_journal_page_last 8993
_journal_paper_doi 10.1039/c6dt00970k
_journal_volume 45
_journal_year 2016
_chemical_formula_sum 'C55 H43 Cu F6 N3 O2 P3'
_chemical_formula_weight 1048.37
_chemical_name_common
;
bis{2-(diphenylphosphanyl)phenyl}3-(2-methoxyphenyl)-1-
(pyridine-2-yl)imidazo[1,5-a]pyridinecopper(I) hexafluorophosphate
;
_space_group_crystal_system monoclinic
_space_group_IT_number 14
_space_group_name_Hall '-P 2ybc'
_space_group_name_H-M_alt 'P 1 21/c 1'
_symmetry_space_group_name_Hall '-P 2ybc'
_symmetry_space_group_name_H-M 'P 1 21/c 1'
_atom_sites_solution_hydrogens geom
_audit_creation_date 2016-02-05T09:16:43-00:00
_audit_creation_method SHELXL-2014/7
_audit_update_record
;
2016-04-07 deposited with the CCDC.
2016-04-22 downloaded from the CCDC.
;
_cell_angle_alpha 90.0
_cell_angle_beta 92.90(2)
_cell_angle_gamma 90.0
_cell_formula_units_Z 4.00000
_cell_length_a 14.356(3)
_cell_length_b 18.063(2)
_cell_length_c 19.496(3)
_cell_measurement_reflns_used 6307
_cell_measurement_temperature 293(2)
_cell_measurement_theta_max 21.2158
_cell_measurement_theta_min 2.8837
_cell_volume 5049.1(14)
_computing_cell_refinement 'CrysAlisPro, Agilent Technologies, Ver. 1.171.36.28'
_computing_data_collection 'CrysAlisPro, Agilent Technologies, Ver. 1.171.36.28'
_computing_data_reduction 'CrysAlisPro, Agilent Technologies, Ver. 1.171.36.28'
_computing_structure_refinement 'SHELXL-2014/7 (Sheldrick, 2014)'
_computing_structure_solution 'SIR2014 ver. 14.07 (Burla et al., 2014)'
_diffrn_ambient_temperature 293(2)
_diffrn_detector_area_resol_mean 8.6225
_diffrn_measured_fraction_theta_full 0.997
_diffrn_measured_fraction_theta_max 0.997
_diffrn_measurement_device_type 'Xcalibur, Sapphire3'
_diffrn_measurement_method '\w and \p scans'
_diffrn_radiation_monochromator graphite
_diffrn_radiation_source 'Enhance (Mo) X-ray Source'
_diffrn_radiation_type 'Mo K\a'
_diffrn_radiation_wavelength 0.71073
_diffrn_reflns_av_R_equivalents 0.1881
_diffrn_reflns_av_unetI/netI 0.0817
_diffrn_reflns_Laue_measured_fraction_full 0.997
_diffrn_reflns_Laue_measured_fraction_max 0.997
_diffrn_reflns_limit_h_max 14
_diffrn_reflns_limit_h_min -14
_diffrn_reflns_limit_k_max 18
_diffrn_reflns_limit_k_min -18
_diffrn_reflns_limit_l_max 19
_diffrn_reflns_limit_l_min -19
_diffrn_reflns_number 48499
_diffrn_reflns_point_group_measured_fraction_full 0.997
_diffrn_reflns_point_group_measured_fraction_max 0.997
_diffrn_reflns_theta_full 20.814
_diffrn_reflns_theta_max 20.814
_diffrn_reflns_theta_min 3.061
_exptl_absorpt_coefficient_mu 0.59
_exptl_absorpt_correction_T_max 1.00000
_exptl_absorpt_correction_T_min 0.47607
_exptl_absorpt_correction_type multi-scan
_exptl_absorpt_process_details
;
CrysAlisPro, Oxford Diffraction Ltd.,
Version 1.171.34.44 (release 25-10-2010 CrysAlis171 .NET)
(compiled Oct 25 2010,18:11:34)
Empirical absorption correction using spherical harmonics,
 implemented in SCALE3 ABSPACK scaling algorithm.
;
_exptl_crystal_colour White
_exptl_crystal_density_diffrn 1.376
_exptl_crystal_description Lamina
_exptl_crystal_F_000 2152
_exptl_crystal_size_max 0.600
_exptl_crystal_size_mid 0.100
_exptl_crystal_size_min 0.020
_refine_diff_density_max 1.558
_refine_diff_density_min -0.659
_refine_diff_density_rms 0.098
_refine_ls_extinction_method none
_refine_ls_goodness_of_fit_ref 1.072
_refine_ls_hydrogen_treatment constr
_refine_ls_matrix_type full
_refine_ls_number_parameters 631
_refine_ls_number_reflns 5268
_refine_ls_number_restraints 0
_refine_ls_restrained_S_all 1.072
_refine_ls_R_factor_all 0.1863
_refine_ls_R_factor_gt 0.1235
_refine_ls_shift/su_max 0.000
_refine_ls_shift/su_mean 0.000
_refine_ls_structure_factor_coef Fsqd
_refine_ls_weighting_details 'w=1/[\s^2^(Fo^2^)+(0.0312P)^2^+89.4518P] where P=(Fo^2^+2Fc^2^)/3'
_refine_ls_weighting_scheme calc
_refine_ls_wR_factor_gt 0.2487
_refine_ls_wR_factor_ref 0.2916
_reflns_Friedel_coverage 0.000
_reflns_number_gt 3274
_reflns_number_total 5280
_reflns_threshold_expression 'I > 2\s(I)'
_cod_data_source_file c6dt00970k2.cif
_cod_data_source_block added_by_encifer
_cod_depositor_comments 'Adding full bibliography for 7039091.cif.'
_cod_original_cell_volume 5049(1)
_cod_database_code 7039091
_shelx_shelxl_version_number 2014/7
_shelx_space_group_comment
;
The symmetry employed for this shelxl refinement is uniquely defined
by the following loop, which should always be used as a source of
symmetry information in preference to the above space-group names.
They are only intended as comments.
;
_cell_oxdiff_length_a 14.360(2)
_cell_oxdiff_length_b 18.068(3)
_cell_oxdiff_length_c 19.487(3)
_cell_oxdiff_angle_alpha 90.03(1)
_cell_oxdiff_angle_beta 92.94(1)
_cell_oxdiff_angle_gamma 90.00(1)
_cell_oxdiff_volume 5049(1)
_cell_oxdiff_measurement_reflns_used 6307

loop_
_space_group_symop_operation_xyz
'x, y, z'
'-x, y+1/2, -z+1/2'
'-x, -y, -z'
'x, -y-1/2, z-1/2'

loop_
_atom_site_label
_atom_site_type_symbol
_atom_site_fract_x
_atom_site_fract_y
_atom_site_fract_z
_atom_site_U_iso_or_equiv
_atom_site_adp_type
_atom_site_occupancy
_atom_site_site_symmetry_order
_atom_site_calc_flag
_atom_site_refinement_flags_posn
_atom_site_refinement_flags_adp
Cu1 Cu 0.31519(14) 0.10077(10) 0.83247(10) 0.0671(7) Uani 1 1 d . .
P1 P 0.2985(3) -0.0116(2) 0.8831(2) 0.0625(12) Uani 1 1 d . .
P2 P 0.1800(3) 0.1354(2) 0.7750(2) 0.0716(13) Uani 1 1 d . .
P3 P 0.2294(4) -0.1487(3) 0.4713(3) 0.0989(17) Uani 1 1 d . .
F4 F 0.1258(10) -0.1445(8) 0.4881(8) 0.169(6) Uani 1 1 d . .
F5 F 0.2021(11) -0.1482(13) 0.3958(7) 0.228(9) Uani 1 1 d . .
F6 F 0.2310(13) -0.2321(8) 0.4747(12) 0.231(9) Uani 1 1 d . .
O2 O 0.6200(9) 0.0044(6) 0.6991(6) 0.084(3) Uani 1 1 d . .
N4 N 0.3513(10) 0.1853(7) 0.9029(6) 0.066(4) Uani 1 1 d . .
O3 O 0.1296(8) 0.0633(7) 0.9069(5) 0.085(3) Uani 1 1 d . .
N2 N 0.5883(8) 0.1519(7) 0.7615(6) 0.061(3) Uani 1 1 d . .
N1 N 0.4434(9) 0.1305(6) 0.7991(6) 0.070(4) Uani 1 1 d . .
C1 C 0.5783(11) 0.1945(9) 0.8253(7) 0.061(4) Uani 1 1 d . .
C68 C 0.5385(13) 0.0168(8) 0.6633(9) 0.070(5) Uani 1 1 d . .
C2 C 0.4872(11) 0.1802(8) 0.8422(8) 0.064(4) Uani 1 1 d . .
C3 C 0.4390(11) 0.2112(8) 0.8989(7) 0.056(4) Uani 1 1 d . .
C4 C 0.3294(15) 0.2729(10) 0.9926(8) 0.091(6) Uani 1 1 d . .
H4 H 0.2892 0.2938 1.0231 0.109 Uiso 1 1 calc R U
C69 C 0.3932(12) 0.0832(9) 0.6552(9) 0.074(5) Uani 1 1 d . .
H69 H 0.3518 0.1169 0.6729 0.089 Uiso 1 1 calc R U
C5 C 0.0758(13) 0.1259(11) 0.8942(10) 0.083(5) Uani 1 1 d . .
C6 C 0.5043(11) 0.1163(8) 0.7493(8) 0.062(4) Uani 1 1 d . .
C7 C 0.4187(15) 0.2981(9) 0.9885(8) 0.084(5) Uani 1 1 d . .
H7 H 0.4419 0.3351 1.0178 0.101 Uiso 1 1 calc R U
C8 C 0.3354(17) -0.0164(12) 1.1181(9) 0.097(6) Uani 1 1 d . .
H8 H 0.3467 -0.0187 1.1654 0.116 Uiso 1 1 calc R U
C76 C 0.3090(11) -0.0138(8) 0.9766(8) 0.064(4) Uani 1 1 d . .
C10 C 0.4529(15) -0.2042(10) 0.8724(11) 0.098(6) Uani 1 1 d . .
H10 H 0.4662 -0.2462 0.8987 0.118 Uiso 1 1 calc R U
C11 C 0.2508(14) 0.2674(10) 0.7306(10) 0.093(6) Uani 1 1 d . .
H11 H 0.2843 0.2656 0.7726 0.112 Uiso 1 1 calc R U
C12 C 0.3687(14) 0.0420(11) 0.5963(8) 0.089(6) Uani 1 1 d . .
H12 H 0.3121 0.0511 0.5725 0.106 Uiso 1 1 calc R U
C13 C 0.6652(10) 0.1588(9) 0.7256(9) 0.073(5) Uani 1 1 d . .
H13 H 0.6657 0.1343 0.6836 0.087 Uiso 1 1 calc R U
C14 C 0.4114(12) -0.0810(9) 0.7926(8) 0.077(5) Uani 1 1 d . .
H14 H 0.3973 -0.0406 0.7644 0.092 Uiso 1 1 calc R U
C15 C 0.1655(13) -0.1180(10) 0.8366(9) 0.086(5) Uani 1 1 d . .
H15 H 0.2130 -0.1518 0.8301 0.103 Uiso 1 1 calc R U
C16 C 0.4701(13) -0.1355(10) 0.7719(10) 0.091(6) Uani 1 1 d . .
H16 H 0.4975 -0.1308 0.7299 0.109 Uiso 1 1 calc R U
C17 C 0.6599(12) 0.2344(10) 0.8442(9) 0.083(5) Uani 1 1 d . .
H17 H 0.6596 0.2611 0.8850 0.100 Uiso 1 1 calc R U
C18 C 0.2668(15) 0.3261(10) 0.6877(12) 0.101(6) Uani 1 1 d . .
H18 H 0.3096 0.3628 0.7004 0.121 Uiso 1 1 calc R U
C19 C 0.1127(12) 0.0683(9) 0.7210(8) 0.071(5) Uani 1 1 d . .
C20 C 0.0187(13) 0.0747(10) 0.7062(10) 0.093(6) Uani 1 1 d . .
H20 H -0.0146 0.1115 0.7277 0.112 Uiso 1 1 calc R U
F8 F 0.2286(11) -0.0632(8) 0.4709(8) 0.178(6) Uani 1 1 d . .
C22 C 0.5133(17) -0.0212(10) 0.6043(9) 0.093(6) Uani 1 1 d . .
H22 H 0.5547 -0.0540 0.5851 0.112 Uiso 1 1 calc R U
F7 F 0.3334(9) -0.1501(9) 0.4592(8) 0.176(6) Uani 1 1 d . .
C24 C 0.0155(15) 0.1489(14) 0.9400(11) 0.116(7) Uani 1 1 d . .
H24 H 0.0049 0.1192 0.9779 0.140 Uiso 1 1 calc R U
C25 C 0.1622(14) 0.0126(9) 0.6913(9) 0.085(5) Uani 1 1 d . .
H25 H 0.2254 0.0067 0.7030 0.102 Uiso 1 1 calc R U
C26 C 0.3900(14) 0.0248(11) 1.0795(10) 0.092(6) Uani 1 1 d . .
H26 H 0.4362 0.0539 1.1010 0.110 Uiso 1 1 calc R U
C27 C 0.1882(12) 0.2109(8) 0.7151(9) 0.071(5) Uani 1 1 d . .
F9 F 0.2586(14) -0.1448(10) 0.5481(6) 0.220(9) Uani 1 1 d . .
C29 C 0.0173(12) -0.0224(11) 0.8589(10) 0.090(6) Uani 1 1 d . .
H29 H -0.0304 0.0108 0.8670 0.109 Uiso 1 1 calc R U
C30 C 0.3801(12) 0.0255(9) 1.0098(9) 0.077(5) Uani 1 1 d . .
H30 H 0.4214 0.0526 0.9845 0.092 Uiso 1 1 calc R U
C31 C 0.4891(13) -0.1957(10) 0.8107(12) 0.092(6) Uani 1 1 d . .
H31 H 0.5282 -0.2321 0.7945 0.110 Uiso 1 1 calc R U
C32 C 0.4250(19) -0.0101(12) 0.5738(10) 0.102(7) Uani 1 1 d . .
H32 H 0.4049 -0.0396 0.5369 0.123 Uiso 1 1 calc R U
C33 C 0.4817(12) 0.0722(8) 0.6867(7) 0.065(4) Uani 1 1 d . .
C34 C 0.1188(19) -0.0343(11) 0.6447(12) 0.111(7) Uani 1 1 d . .
H34 H 0.1519 -0.0718 0.6241 0.133 Uiso 1 1 calc R U
C75 C 0.1861(11) -0.0466(11) 0.8650(8) 0.073(5) Uani 1 1 d . .
C36 C 0.3725(11) -0.0870(8) 0.8580(8) 0.065(4) Uani 1 1 d . .
C37 C 0.7409(11) 0.1979(10) 0.7449(9) 0.085(5) Uani 1 1 d . .
H37 H 0.7932 0.1996 0.7186 0.102 Uiso 1 1 calc R U
C38 C 0.2181(17) 0.3285(12) 0.6264(12) 0.104(6) Uani 1 1 d . .
H38 H 0.2306 0.3661 0.5956 0.125 Uiso 1 1 calc R U
C39 C 0.1401(13) 0.2186(11) 0.6519(9) 0.089(5) Uani 1 1 d . .
H39 H 0.0978 0.1820 0.6378 0.107 Uiso 1 1 calc R U
C41 C 0.4728(14) 0.2680(9) 0.9406(8) 0.087(6) Uani 1 1 d . .
H41 H 0.5329 0.2857 0.9358 0.105 Uiso 1 1 calc R U
C42 C -0.0275(19) 0.0277(16) 0.6603(14) 0.138(9) Uani 1 1 d . .
H42 H -0.0915 0.0313 0.6508 0.166 Uiso 1 1 calc R U
C43 C 0.0006(13) -0.0935(12) 0.8286(11) 0.101(6) Uani 1 1 d . .
H43 H -0.0594 -0.1098 0.8160 0.121 Uiso 1 1 calc R U
C44 C 0.3016(13) 0.2164(9) 0.9508(9) 0.084(5) Uani 1 1 d . .
H44 H 0.2421 0.1976 0.9562 0.101 Uiso 1 1 calc R U
C45 C 0.026(2) -0.0246(15) 0.6292(13) 0.127(9) Uani 1 1 d . .
H45 H -0.0031 -0.0550 0.5959 0.152 Uiso 1 1 calc R U
C47 C 0.3942(13) -0.1484(9) 0.8963(9) 0.085(5) Uani 1 1 d . .
H47 H 0.3697 -0.1535 0.9393 0.102 Uiso 1 1 calc R U
C48 C 0.1097(12) -0.0071(10) 0.8752(8) 0.073(5) Uani 1 1 d . .
C49 C 0.6892(16) -0.0398(11) 0.6700(10) 0.121(7) Uani 1 1 d . .
H49A H 0.7426 -0.0433 0.7016 0.181 Uiso 1 1 calc R U
H49B H 0.6647 -0.0884 0.6607 0.181 Uiso 1 1 calc R U
H49C H 0.7074 -0.0176 0.6280 0.181 Uiso 1 1 calc R U
C50 C -0.0144(14) 0.2573(13) 0.8763(14) 0.110(7) Uani 1 1 d . .
H50 H -0.0460 0.3020 0.8705 0.132 Uiso 1 1 calc R U
C51 C 0.7369(13) 0.2380(10) 0.8099(10) 0.092(6) Uani 1 1 d . .
H51 H 0.7878 0.2655 0.8269 0.111 Uiso 1 1 calc R U
C52 C -0.0298(13) 0.2132(15) 0.9328(13) 0.111(7) Uani 1 1 d . .
H52 H -0.0712 0.2283 0.9652 0.133 Uiso 1 1 calc R U
C53 C 0.2523(13) -0.0551(10) 1.0157(9) 0.090(5) Uani 1 1 d . .
H53 H 0.2057 -0.0838 0.9940 0.107 Uiso 1 1 calc R U
C54 C 0.0463(14) 0.2359(10) 0.8296(11) 0.099(6) Uani 1 1 d . .
H54 H 0.0564 0.2666 0.7925 0.119 Uiso 1 1 calc R U
C55 C 0.0759(15) -0.1357(12) 0.8193(10) 0.100(6) Uani 1 1 d . .
H55 H 0.0654 -0.1817 0.7989 0.120 Uiso 1 1 calc R U
C56 C 0.1523(16) 0.2784(12) 0.6089(10) 0.102(6) Uani 1 1 d . .
H56 H 0.1156 0.2836 0.5685 0.122 Uiso 1 1 calc R U
C57 C 0.0942(10) 0.1691(10) 0.8354(10) 0.079(5) Uani 1 1 d . .
C58 C 0.2623(16) -0.0554(12) 1.0867(10) 0.103(6) Uani 1 1 d . .
H58 H 0.2206 -0.0813 1.1128 0.123 Uiso 1 1 calc R U

loop_
_atom_site_aniso_label
_atom_site_aniso_U_11
_atom_site_aniso_U_22
_atom_site_aniso_U_33
_atom_site_aniso_U_23
_atom_site_aniso_U_13
_atom_site_aniso_U_12
Cu1 0.0874(15) 0.0524(12) 0.0617(12) -0.0020(10) 0.0063(10) -0.0002(10)
P1 0.074(3) 0.054(3) 0.060(3) 0.003(2) 0.003(2) 0.001(2)
P2 0.085(3) 0.061(3) 0.069(3) 0.000(2) 0.004(2) 0.005(2)
P3 0.123(5) 0.103(5) 0.073(4) 0.008(3) 0.014(3) 0.005(4)
F4 0.134(12) 0.166(13) 0.213(15) 0.008(11) 0.064(11) 0.004(10)
F5 0.180(15) 0.42(3) 0.083(10) -0.038(14) 0.003(9) 0.031(16)
F6 0.27(2) 0.106(12) 0.33(3) -0.036(14) 0.067(18) 0.015(12)
O2 0.096(9) 0.072(8) 0.086(8) -0.008(7) 0.015(7) 0.014(7)
N4 0.099(11) 0.060(8) 0.040(8) -0.005(6) 0.017(7) -0.001(8)
O3 0.099(9) 0.082(9) 0.073(8) -0.001(7) 0.006(6) 0.006(7)
N2 0.051(9) 0.065(8) 0.067(9) 0.007(7) -0.011(7) -0.006(7)
N1 0.092(10) 0.053(8) 0.063(9) -0.037(7) -0.016(8) 0.008(7)
C1 0.054(11) 0.079(11) 0.050(10) -0.011(9) -0.007(8) -0.001(9)
C68 0.088(13) 0.048(10) 0.076(12) -0.023(10) 0.025(10) 0.008(9)
C2 0.069(12) 0.066(11) 0.057(11) 0.007(9) -0.006(9) -0.002(9)
C3 0.075(12) 0.055(10) 0.038(9) 0.003(8) 0.008(8) 0.003(9)
C4 0.124(18) 0.090(14) 0.059(11) -0.037(11) 0.022(11) -0.003(13)
C69 0.064(12) 0.085(13) 0.075(12) 0.007(10) 0.025(9) -0.004(9)
C5 0.101(15) 0.077(13) 0.074(13) -0.014(11) 0.014(11) 0.013(11)
C6 0.071(11) 0.066(10) 0.050(10) 0.001(9) 0.011(9) 0.002(9)
C7 0.133(18) 0.061(12) 0.057(12) -0.014(10) -0.003(11) -0.020(12)
C8 0.138(19) 0.104(16) 0.047(12) 0.009(12) -0.004(13) 0.018(14)
C76 0.063(11) 0.060(10) 0.069(11) 0.002(9) 0.001(9) -0.014(8)
C10 0.136(19) 0.067(14) 0.092(16) 0.000(12) 0.006(13) 0.013(12)
C11 0.131(17) 0.065(13) 0.084(13) 0.018(11) 0.008(12) 0.009(12)
C12 0.128(17) 0.095(15) 0.042(11) -0.010(11) -0.002(11) -0.018(13)
C13 0.033(10) 0.090(12) 0.097(13) 0.009(10) 0.018(9) 0.000(9)
C14 0.096(13) 0.064(12) 0.072(12) 0.023(10) 0.014(10) -0.004(10)
C15 0.084(15) 0.064(13) 0.108(15) 0.001(11) -0.002(11) 0.008(10)
C16 0.125(17) 0.060(12) 0.090(14) -0.003(11) 0.018(12) 0.011(11)
C17 0.060(12) 0.106(14) 0.083(13) -0.001(11) -0.002(10) -0.006(11)
C18 0.118(17) 0.075(14) 0.109(17) 0.020(13) -0.002(14) -0.008(12)
C19 0.083(13) 0.054(11) 0.076(12) 0.006(9) -0.011(10) -0.003(9)
C20 0.069(14) 0.094(14) 0.114(16) -0.005(12) -0.022(11) -0.007(11)
F8 0.215(16) 0.119(11) 0.198(15) 0.069(11) -0.012(12) -0.016(10)
C22 0.15(2) 0.069(12) 0.063(13) -0.034(11) 0.040(13) -0.018(13)
F7 0.095(10) 0.235(17) 0.198(14) -0.047(13) 0.018(9) 0.003(10)
C24 0.120(18) 0.13(2) 0.101(16) -0.016(15) 0.036(14) 0.033(16)
C25 0.124(16) 0.053(11) 0.079(13) -0.005(10) 0.001(11) -0.003(11)
C26 0.129(17) 0.081(14) 0.065(13) -0.021(11) -0.010(12) 0.009(12)
C27 0.086(13) 0.046(10) 0.080(13) -0.002(9) 0.012(10) 0.000(9)
F9 0.38(2) 0.222(17) 0.058(8) 0.023(9) 0.013(11) 0.114(16)
C29 0.059(13) 0.079(14) 0.134(17) 0.019(12) 0.019(11) -0.001(10)
C30 0.092(14) 0.069(11) 0.069(13) 0.005(10) 0.004(10) 0.005(10)
C31 0.096(15) 0.054(13) 0.124(18) -0.015(13) 0.000(13) -0.005(10)
C32 0.17(2) 0.084(15) 0.059(13) -0.032(11) 0.031(15) -0.041(16)
C33 0.092(14) 0.053(10) 0.052(10) -0.005(8) 0.021(9) -0.012(9)
C34 0.14(2) 0.076(14) 0.120(19) -0.012(14) 0.009(16) -0.003(14)
C75 0.046(11) 0.107(15) 0.067(11) 0.025(10) 0.015(8) 0.021(10)
C36 0.078(11) 0.043(10) 0.074(12) 0.006(9) 0.005(9) -0.002(8)
C37 0.043(11) 0.123(16) 0.090(14) 0.014(12) 0.005(9) -0.012(10)
C38 0.120(19) 0.079(15) 0.114(19) 0.019(14) 0.023(15) 0.007(14)
C39 0.106(15) 0.088(14) 0.073(13) 0.004(11) -0.013(11) -0.007(11)
C41 0.155(18) 0.060(11) 0.048(10) -0.023(9) 0.018(11) -0.011(11)
C42 0.12(2) 0.14(2) 0.15(2) 0.022(19) -0.055(19) -0.034(19)
C43 0.058(13) 0.102(16) 0.143(19) 0.028(14) 0.005(11) -0.022(12)
C44 0.126(16) 0.065(12) 0.064(12) -0.009(10) 0.027(11) -0.014(11)
C45 0.15(3) 0.11(2) 0.12(2) -0.006(16) -0.022(19) -0.020(18)
C47 0.144(17) 0.043(10) 0.068(11) 0.010(10) 0.004(11) -0.002(11)
C48 0.062(13) 0.095(14) 0.061(11) 0.014(10) 0.006(9) -0.021(11)
C49 0.17(2) 0.095(15) 0.103(16) 0.011(13) 0.040(15) 0.025(15)
C50 0.082(16) 0.114(19) 0.13(2) -0.017(17) 0.000(14) 0.029(13)
C51 0.066(13) 0.111(16) 0.098(15) -0.019(12) -0.004(11) -0.025(11)
C52 0.067(14) 0.14(2) 0.13(2) -0.027(18) 0.021(13) 0.011(14)
C53 0.101(15) 0.086(13) 0.080(14) 0.008(11) -0.005(11) -0.028(11)
C54 0.113(17) 0.075(14) 0.110(17) 0.006(12) 0.007(14) 0.023(12)
C55 0.068(14) 0.119(17) 0.112(16) 0.018(13) -0.011(12) -0.002(13)
C56 0.131(19) 0.097(16) 0.076(14) 0.025(13) 0.003(12) 0.012(14)
C57 0.046(10) 0.075(13) 0.117(16) -0.009(12) 0.004(10) -0.003(9)
C58 0.138(19) 0.113(17) 0.059(14) 0.024(12) 0.015(12) 0.002(14)

loop_
_atom_type_symbol
_atom_type_description
_atom_type_scat_dispersion_real
_atom_type_scat_dispersion_imag
_atom_type_scat_source
C C 0.0033 0.0016 'International Tables Vol C Tables 4.2.6.8 and 6.1.1.4'
H H 0.0000 0.0000 'International Tables Vol C Tables 4.2.6.8 and 6.1.1.4'
N N 0.0061 0.0033 'International Tables Vol C Tables 4.2.6.8 and 6.1.1.4'
O O 0.0106 0.0060 'International Tables Vol C Tables 4.2.6.8 and 6.1.1.4'
F F 0.0171 0.0103 'International Tables Vol C Tables 4.2.6.8 and 6.1.1.4'
P P 0.1023 0.0942 'International Tables Vol C Tables 4.2.6.8 and 6.1.1.4'
Cu Cu 0.3201 1.2651 'International Tables Vol C Tables 4.2.6.8 and 6.1.1.4'

loop_
_geom_angle_atom_site_label_1
_geom_angle_atom_site_label_2
_geom_angle_atom_site_label_3
_geom_angle
N1 Cu1 N4 79.7(5)
N1 Cu1 P1 119.1(4)
N4 Cu1 P1 113.1(3)
N1 Cu1 P2 121.8(4)
N4 Cu1 P2 107.3(4)
P1 Cu1 P2 110.64(17)
C75 P1 C36 102.7(8)
C75 P1 C76 102.9(7)
C36 P1 C76 103.6(7)
C75 P1 Cu1 110.5(6)
C36 P1 Cu1 118.6(5)
C76 P1 Cu1 116.7(5)
C27 P2 C19 100.2(8)
C27 P2 C57 103.3(8)
C19 P2 C57 103.5(8)
C27 P2 Cu1 116.3(6)
C19 P2 Cu1 120.6(6)
C57 P2 Cu1 110.8(6)
F5 P3 F6 93.0(12)
F5 P3 F7 93.3(9)
F6 P3 F7 88.7(10)
F5 P3 F9 176.9(13)
F6 P3 F9 90.0(11)
F7 P3 F9 85.9(10)
F5 P3 F4 90.1(9)
F6 P3 F4 93.0(10)
F7 P3 F4 176.0(9)
F9 P3 F4 90.5(10)
F5 P3 F8 89.3(11)
F6 P3 F8 177.7(11)
F7 P3 F8 91.3(9)
F9 P3 F8 87.7(9)
F4 P3 F8 86.8(9)
C68 O2 C49 119.6(14)
C44 N4 C3 115.5(14)
C44 N4 Cu1 130.1(13)
C3 N4 Cu1 114.4(10)
C5 O3 C48 123.3(13)
C13 N2 C6 133.6(14)
C13 N2 C1 120.6(13)
C6 N2 C1 105.5(12)
C2 N1 C6 105.8(14)
C2 N1 Cu1 111.7(11)
C6 N1 Cu1 142.5(10)
C2 C1 C17 144.5(16)
C2 C1 N2 103.6(12)
C17 C1 N2 111.8(14)
O2 C68 C22 122.4(16)
O2 C68 C33 117.4(15)
C22 C68 C33 120.2(18)
N1 C2 C1 112.8(14)
N1 C2 C3 120.2(15)
C1 C2 C3 127.0(15)
N4 C3 C41 121.6(14)
N4 C3 C2 113.3(14)
C41 C3 C2 124.7(16)
C44 C4 C7 117.7(17)
C33 C69 C12 118.1(16)
C24 C5 O3 120.5(19)
C24 C5 C57 121.3(19)
O3 C5 C57 117.9(16)
N1 C6 N2 112.1(13)
N1 C6 C33 124.6(14)
N2 C6 C33 123.2(14)
C41 C7 C4 118.5(16)
C26 C8 C58 119.2(18)
C53 C76 C30 117.8(15)
C53 C76 P1 123.3(13)
C30 C76 P1 118.8(12)
C31 C10 C47 118.6(18)
C18 C11 C27 124.2(19)
C32 C12 C69 121.0(19)
C37 C13 N2 125.5(17)
C16 C14 C36 119.0(15)
C55 C15 C75 119.1(17)
C31 C16 C14 121.7(18)
C51 C17 C1 126.8(17)
C38 C18 C11 118(2)
C20 C19 C25 119.8(16)
C20 C19 P2 123.1(14)
C25 C19 P2 117.0(14)
C19 C20 C42 121(2)
C68 C22 C32 119.0(18)
C52 C24 C5 122(2)
C34 C25 C19 120.3(19)
C8 C26 C30 122.2(19)
C11 C27 C39 114.1(16)
C11 C27 P2 118.7(14)
C39 C27 P2 127.2(14)
C48 C29 C43 114.6(17)
C26 C30 C76 120.2(17)
C10 C31 C16 121.3(19)
C12 C32 C22 121.3(19)
C68 C33 C69 119.8(15)
C68 C33 C6 123.6(16)
C69 C33 C6 116.3(15)
C45 C34 C25 118(2)
C48 C75 C15 112.7(16)
C48 C75 P1 122.2(16)
C15 C75 P1 125.1(14)
C47 C36 C14 117.6(15)
C47 C36 P1 125.8(14)
C14 C36 P1 116.6(12)
C13 C37 C51 116.1(15)
C56 C38 C18 122(2)
C56 C39 C27 122.9(18)
C7 C41 C3 120.4(18)
C45 C42 C20 117(2)
C55 C43 C29 116.5(18)
N4 C44 C4 126.1(18)
C34 C45 C42 123(2)
C36 C47 C10 121.6(17)
C75 C48 C29 130.5(19)
C75 C48 O3 113.0(15)
C29 C48 O3 116.5(17)
C54 C50 C52 120(2)
C17 C51 C37 118.9(16)
C24 C52 C50 119(2)
C76 C53 C58 121.8(17)
C50 C54 C57 122(2)
C43 C55 C15 127(2)
C38 C56 C39 118.8(19)
C54 C57 C5 115.5(17)
C54 C57 P2 125.3(17)
C5 C57 P2 119.3(13)
C8 C58 C53 118.6(18)

loop_
_geom_bond_atom_site_label_1
_geom_bond_atom_site_label_2
_geom_bond_distance
Cu1 N1 2.055(14)
Cu1 N4 2.102(12)
Cu1 P1 2.275(4)
Cu1 P2 2.279(5)
P1 C75 1.753(17)
P1 C36 1.810(15)
P1 C76 1.820(16)
P2 C27 1.804(16)
P2 C19 1.845(16)
P2 C57 1.849(17)
P3 F5 1.504(14)
P3 F6 1.507(16)
P3 F7 1.524(13)
P3 F9 1.537(13)
P3 F4 1.541(14)
P3 F8 1.545(14)
O2 C68 1.350(18)
O2 C49 1.42(2)
N4 C44 1.328(19)
N4 C3 1.348(17)
O3 C5 1.384(19)
O3 C48 1.436(19)
N2 C13 1.342(17)
N2 C6 1.377(18)
N2 C1 1.477(17)
N1 C2 1.361(17)
N1 C6 1.364(18)
C1 C2 1.39(2)
C1 C17 1.41(2)
C68 C22 1.37(2)
C68 C33 1.38(2)
C2 C3 1.45(2)
C3 C41 1.38(2)
C4 C44 1.35(2)
C4 C7 1.37(2)
C69 C33 1.40(2)
C69 C12 1.40(2)
C5 C24 1.34(2)
C5 C57 1.42(2)
C6 C33 1.48(2)
C7 C41 1.36(2)
C8 C26 1.34(2)
C8 C58 1.38(2)
C76 C53 1.36(2)
C76 C30 1.38(2)
C10 C31 1.34(2)
C10 C47 1.41(2)
C11 C18 1.38(2)
C11 C27 1.38(2)
C12 C32 1.33(2)
C13 C37 1.34(2)
C14 C16 1.37(2)
C14 C36 1.42(2)
C15 C55 1.35(2)
C15 C75 1.43(2)
C16 C31 1.34(2)
C17 C51 1.32(2)
C18 C38 1.35(2)
C19 C20 1.37(2)
C19 C25 1.38(2)
C20 C42 1.38(3)
C22 C32 1.39(3)
C24 C52 1.34(3)
C25 C34 1.37(2)
C26 C30 1.36(2)
C27 C39 1.39(2)
C29 C48 1.38(2)
C29 C43 1.43(2)
C34 C45 1.37(3)
C75 C48 1.33(2)
C36 C47 1.365(19)
C37 C51 1.46(2)
C38 C56 1.34(2)
C39 C56 1.38(2)
C42 C45 1.38(3)
C43 C55 1.34(2)
C50 C54 1.35(3)
C50 C52 1.39(3)
C53 C58 1.39(2)
C54 C57 1.39(2)
